data_4310006
loop_
_publ_author_name
'F. Albert Cotton'
'Carlos A. Murillo'
'Salah E. Stiriba'
'Xiaoping Wang'
'Rongmin Yu'

_publ_section_title
;
Chiral Organometallic Triangles with Rh-Rh Bonds. 2. Compounds Prepared
from Enantiopure cis-Rh2(C6H4PPh2)2(OAc)2(HOAc)2 and Their Catalytic
Potentials
;
_journal_name_full 'Inorganic Chemistry'
_journal_page_first 8223
_journal_page_last 8233
_journal_paper_doi 10.1021/ic051282c
_journal_volume 44
_journal_year 2005
_chemical_formula_moiety 'C44 H42 O8 P2 Rh2'
_chemical_formula_sum 'C44 H42 O8 P2 Rh2'
_chemical_formula_weight 966.54
_chemical_name_systematic
; 
 ? 
;
_space_group_IT_number 4
_symmetry_cell_setting monoclinic
_symmetry_space_group_name_Hall 'P 2yb'
_symmetry_space_group_name_H-M 'P 1 21 1'
_atom_sites_solution_hydrogens geom
_atom_sites_solution_primary direct
_atom_sites_solution_secondary difmap
_audit_creation_method SHELXL-97
_cell_angle_alpha 90.00
_cell_angle_beta 94.6480(10)
_cell_angle_gamma 90.00
_cell_formula_units_Z 4
_cell_length_a 12.6777(9)
_cell_length_b 18.3677(13)
_cell_length_c 18.1451(12)
_cell_measurement_reflns_used 8484
_cell_measurement_temperature 213(2)
_cell_measurement_theta_max 22.50
_cell_measurement_theta_min 2.19
_cell_volume 4211.4(5)
_computing_cell_refinement SAINT
_computing_data_collection SMART
_computing_data_reduction SAINT
_computing_molecular_graphics 'SHELXTL (Siemens, 1996)'
_computing_publication_material CIFTAB
_computing_structure_refinement 'SHELXL-97 (Sheldrick, 1997)'
_computing_structure_solution 'SHELXS-97 (Sheldrick, 1990)'
_diffrn_ambient_temperature 213(2)
_diffrn_detector_area_resol_mean 0
_diffrn_measured_fraction_theta_full 0.998
_diffrn_measured_fraction_theta_max 0.998
_diffrn_measurement_device_type 'Bruker SMART 1000'
_diffrn_measurement_method '\w scans'
_diffrn_radiation_monochromator graphite
_diffrn_radiation_source 'Normal-focus sealed tube'
_diffrn_radiation_type MoK\a
_diffrn_radiation_wavelength 0.71073
_diffrn_reflns_av_R_equivalents 0.0292
_diffrn_reflns_av_sigmaI/netI 0.0409
_diffrn_reflns_limit_h_max 13
_diffrn_reflns_limit_h_min -13
_diffrn_reflns_limit_k_max 12
_diffrn_reflns_limit_k_min -19
_diffrn_reflns_limit_l_max 19
_diffrn_reflns_limit_l_min -19
_diffrn_reflns_number 17577
_diffrn_reflns_theta_full 22.52
_diffrn_reflns_theta_max 22.52
_diffrn_reflns_theta_min 1.58
_diffrn_standards_decay_% 0
_diffrn_standards_interval_count 0
_diffrn_standards_interval_time 0
_diffrn_standards_number 0
_exptl_absorpt_coefficient_mu 0.911
_exptl_absorpt_correction_T_max 0.864
_exptl_absorpt_correction_T_min 0.723
_exptl_absorpt_correction_type multi-scan
_exptl_absorpt_process_details sadabs
_exptl_crystal_colour purple
_exptl_crystal_density_diffrn 1.524
_exptl_crystal_density_method 'not measured'
_exptl_crystal_description prism
_exptl_crystal_F_000 1960
_exptl_crystal_size_max 0.28
_exptl_crystal_size_mid 0.26
_exptl_crystal_size_min 0.16
_refine_diff_density_max 0.600
_refine_diff_density_min -0.422
_refine_diff_density_rms 0.066
_refine_ls_abs_structure_details 'Flack H D (1983), Acta Cryst. A39, 876-881'
_refine_ls_abs_structure_Flack 0.00(2)
_refine_ls_extinction_method none
_refine_ls_goodness_of_fit_ref 1.022
_refine_ls_hydrogen_treatment noref
_refine_ls_matrix_type full
_refine_ls_number_parameters 1013
_refine_ls_number_reflns 8055
_refine_ls_number_restraints 1
_refine_ls_restrained_S_all 1.022
_refine_ls_R_factor_all 0.0345
_refine_ls_R_factor_gt 0.0278
_refine_ls_shift/su_max 0.002
_refine_ls_shift/su_mean 0.000
_refine_ls_structure_factor_coef Fsqd
_refine_ls_weighting_details 'calc w=1/[\s^2^(Fo^2^)+(0.0342P)^2^+0.0000P] where P=(Fo^2^+2Fc^2^)/3'
_refine_ls_weighting_scheme calc
_refine_ls_wR_factor_gt 0.0601
_refine_ls_wR_factor_ref 0.0629
_reflns_number_gt 7316
_reflns_number_total 8055
_reflns_threshold_expression >2sigma(I)
_cod_data_source_file ic051282csi20050729_010330_03.cif
_cod_data_source_block S1
_cod_database_code 4310006

loop_
_symmetry_equiv_pos_as_xyz
'x, y, z'
'-x, y+1/2, -z'

loop_
_atom_site_label
_atom_site_type_symbol
_atom_site_fract_x
_atom_site_fract_y
_atom_site_fract_z
_atom_site_U_iso_or_equiv
_atom_site_adp_type
_atom_site_occupancy
_atom_site_symmetry_multiplicity
_atom_site_calc_flag
_atom_site_refinement_flags
_atom_site_disorder_assembly
_atom_site_disorder_group
Rh1 Rh 0.19943(4) 0.44082(3) 0.47281(3) 0.02631(14) Uani 1 1 d . . .
Rh2 Rh 0.22759(4) 0.30708(3) 0.45712(3) 0.02540(14) Uani 1 1 d . . .
Rh3 Rh 0.23600(3) 0.10919(2) -0.04415(3) 0.02118(13) Uani 1 1 d . . .
Rh4 Rh 0.22695(3) -0.02611(3) -0.03396(2) 0.02218(13) Uani 1 1 d . . .
P1 P 0.12331(12) 0.41720(9) 0.57514(8) 0.0253(4) Uani 1 1 d . . .
P2 P 0.39388(12) 0.32509(10) 0.49732(8) 0.0298(4) Uani 1 1 d . . .
P3 P 0.08399(11) 0.11560(9) 0.00620(8) 0.0235(4) Uani 1 1 d . . .
P4 P 0.34689(12) -0.01853(10) 0.06054(8) 0.0240(4) Uani 1 1 d . . .
O1 O 0.0556(3) 0.4202(3) 0.3999(2) 0.0338(11) Uani 1 1 d . . .
O2 O 0.0628(3) 0.3002(2) 0.4214(2) 0.0329(10) Uani 1 1 d . . .
O3 O 0.2703(3) 0.4541(3) 0.3699(2) 0.0361(11) Uani 1 1 d . . .
O4 O 0.2493(3) 0.3364(3) 0.3426(2) 0.0355(11) Uani 1 1 d . . .
O5 O 0.1567(4) 0.5617(2) 0.4633(3) 0.0449(13) Uani 1 1 d . . .
O6 O 0.1988(5) 0.5836(3) 0.3488(3) 0.0650(17) Uani 1 1 d . . .
H6 H 0.2201 0.5409 0.3519 0.098 Uiso 1 1 calc R . .
O7 O 0.2457(3) 0.1906(3) 0.4121(3) 0.0405(13) Uani 1 1 d . . .
O8 O 0.0777(3) 0.1702(3) 0.3705(3) 0.0456(12) Uani 1 1 d . . .
H8 H 0.0684 0.2106 0.3895 0.068 Uiso 1 1 calc R . .
O9 O 0.1624(3) 0.0902(2) -0.1557(2) 0.0295(10) Uani 1 1 d . . .
O10 O 0.1153(3) -0.0243(2) -0.1295(2) 0.0298(10) Uani 1 1 d . . .
O11 O 0.3837(3) 0.0912(2) -0.0919(2) 0.0281(10) Uani 1 1 d . . .
O12 O 0.3419(3) -0.0248(3) -0.1182(2) 0.0300(10) Uani 1 1 d . . .
O13 O 0.2473(3) 0.2279(2) -0.0835(2) 0.0309(11) Uani 1 1 d . . .
O14 O 0.4026(4) 0.2226(3) -0.1332(3) 0.0523(13) Uani 1 1 d . . .
H14 H 0.3978 0.1784 -0.1244 0.078 Uiso 1 1 calc R . .
O15 O 0.2346(4) -0.1505(3) -0.0466(3) 0.0404(12) Uani 1 1 d . . .
O16 O 0.1859(5) -0.1537(3) -0.1679(3) 0.0608(16) Uani 1 1 d . . .
H16 H 0.1624 -0.1125 -0.1600 0.091 Uiso 1 1 calc R . .
C1 C 0.1461(4) 0.3251(3) 0.6066(3) 0.0249(14) Uani 1 1 d . . .
C2 C 0.1931(4) 0.2778(4) 0.5586(3) 0.0298(15) Uani 1 1 d . . .
C3 C 0.2103(5) 0.2048(4) 0.5820(3) 0.0324(16) Uani 1 1 d . . .
H3A H 0.2401 0.1711 0.5506 0.039 Uiso 1 1 calc R . .
C4 C 0.1832(5) 0.1830(4) 0.6512(4) 0.0444(18) Uani 1 1 d . . .
H4A H 0.1965 0.1347 0.6663 0.053 Uiso 1 1 calc R . .
C5 C 0.1376(5) 0.2297(4) 0.6981(4) 0.0422(19) Uani 1 1 d . . .
H5A H 0.1190 0.2134 0.7444 0.051 Uiso 1 1 calc R . .
C6 C 0.1193(5) 0.3012(4) 0.6765(3) 0.0325(16) Uani 1 1 d . . .
H6A H 0.0889 0.3339 0.7086 0.039 Uiso 1 1 calc R . .
C7 C 0.1615(4) 0.4746(4) 0.6555(3) 0.0269(14) Uani 1 1 d . . .
C8 C 0.2506(4) 0.4554(3) 0.7007(3) 0.0267(15) Uani 1 1 d . . .
H8A H 0.2848 0.4111 0.6927 0.032 Uiso 1 1 calc R . .
C9 C 0.2899(5) 0.5012(4) 0.7577(3) 0.0339(17) Uani 1 1 d . . .
H9A H 0.3493 0.4872 0.7889 0.041 Uiso 1 1 calc R . .
C10 C 0.2417(6) 0.5663(4) 0.7679(4) 0.0440(19) Uani 1 1 d . . .
H10A H 0.2692 0.5977 0.8056 0.053 Uiso 1 1 calc R . .
C11 C 0.1532(6) 0.5866(4) 0.7236(4) 0.0485(19) Uani 1 1 d . . .
H11A H 0.1201 0.6315 0.7312 0.058 Uiso 1 1 calc R . .
C12 C 0.1132(5) 0.5403(4) 0.6676(3) 0.0385(16) Uani 1 1 d . . .
H12A H 0.0525 0.5539 0.6375 0.046 Uiso 1 1 calc R . .
C13 C -0.0205(4) 0.4282(4) 0.5586(3) 0.0321(16) Uani 1 1 d . . .
C14 C -0.0908(5) 0.3750(4) 0.5744(3) 0.0414(18) Uani 1 1 d . . .
H14A H -0.0662 0.3315 0.5969 0.050 Uiso 1 1 calc R . .
C15 C -0.1993(6) 0.3852(5) 0.5570(4) 0.057(2) Uani 1 1 d . . .
H15A H -0.2478 0.3490 0.5685 0.068 Uiso 1 1 calc R . .
C16 C -0.2345(5) 0.4487(6) 0.5230(4) 0.063(3) Uani 1 1 d . . .
H16A H -0.3074 0.4558 0.5114 0.076 Uiso 1 1 calc R . .
C17 C -0.1652(6) 0.5011(5) 0.5061(4) 0.061(2) Uani 1 1 d . . .
H17A H -0.1904 0.5440 0.4826 0.073 Uiso 1 1 calc R . .
C18 C -0.0579(5) 0.4919(4) 0.5231(3) 0.0430(18) Uani 1 1 d . . .
H18A H -0.0102 0.5283 0.5108 0.052 Uiso 1 1 calc R . .
C19 C 0.4114(5) 0.4081(4) 0.5502(3) 0.0315(16) Uani 1 1 d . . .
C20 C 0.3331(4) 0.4609(4) 0.5360(3) 0.0283(16) Uani 1 1 d . . .
C21 C 0.3537(5) 0.5297(4) 0.5693(3) 0.0382(17) Uani 1 1 d . . .
H21A H 0.3049 0.5678 0.5599 0.046 Uiso 1 1 calc R . .
C22 C 0.4443(5) 0.5419(5) 0.6154(3) 0.0427(18) Uani 1 1 d . . .
H22A H 0.4558 0.5881 0.6368 0.051 Uiso 1 1 calc R . .
C23 C 0.5173(5) 0.4881(4) 0.6305(3) 0.0404(18) Uani 1 1 d . . .
H23A H 0.5776 0.4969 0.6630 0.048 Uiso 1 1 calc R . .
C24 C 0.5019(5) 0.4215(4) 0.5979(3) 0.0366(17) Uani 1 1 d . . .
H24A H 0.5523 0.3844 0.6076 0.044 Uiso 1 1 calc R . .
C25 C 0.4593(5) 0.2532(4) 0.5545(3) 0.0339(16) Uani 1 1 d . . .
C26 C 0.4384(5) 0.2495(4) 0.6297(3) 0.0384(17) Uani 1 1 d . . .
H26A H 0.3990 0.2867 0.6501 0.046 Uiso 1 1 calc R . .
C27 C 0.4751(6) 0.1920(4) 0.6735(4) 0.048(2) Uani 1 1 d . . .
H27A H 0.4597 0.1901 0.7233 0.057 Uiso 1 1 calc R . .
C28 C 0.5334(7) 0.1378(5) 0.6454(4) 0.066(3) Uani 1 1 d . . .
H28A H 0.5570 0.0982 0.6751 0.079 Uiso 1 1 calc R . .
C29 C 0.5569(7) 0.1420(6) 0.5733(5) 0.088(3) Uani 1 1 d . . .
H29A H 0.5996 0.1061 0.5538 0.105 Uiso 1 1 calc R . .
C30 C 0.5183(6) 0.1986(5) 0.5290(4) 0.068(3) Uani 1 1 d . . .
H30A H 0.5336 0.1993 0.4792 0.082 Uiso 1 1 calc R . .
C31 C 0.4796(4) 0.3401(4) 0.4209(3) 0.0345(17) Uani 1 1 d . . .
C32 C 0.4883(5) 0.2865(4) 0.3674(3) 0.0447(19) Uani 1 1 d . . .
H32A H 0.4496 0.2430 0.3696 0.054 Uiso 1 1 calc R . .
C33 C 0.5541(6) 0.2974(5) 0.3108(4) 0.055(2) Uani 1 1 d . . .
H33A H 0.5614 0.2603 0.2758 0.066 Uiso 1 1 calc R . .
C34 C 0.6088(6) 0.3616(5) 0.3053(4) 0.061(3) Uani 1 1 d . . .
H34A H 0.6544 0.3683 0.2674 0.074 Uiso 1 1 calc R . .
C35 C 0.5959(5) 0.4156(5) 0.3556(4) 0.060(2) Uani 1 1 d . . .
H35A H 0.6310 0.4602 0.3514 0.072 Uiso 1 1 calc R . .
C36 C 0.5313(5) 0.4051(4) 0.4128(3) 0.044(2) Uani 1 1 d . . .
H36A H 0.5227 0.4430 0.4467 0.053 Uiso 1 1 calc R . .
C37 C 0.0173(5) 0.3583(4) 0.3950(3) 0.0329(17) Uani 1 1 d . . .
C38 C -0.0929(5) 0.3476(4) 0.3562(4) 0.047(2) Uani 1 1 d . . .
H38A H -0.1202 0.3941 0.3378 0.071 Uiso 1 1 calc R . .
H38B H -0.1396 0.3277 0.3909 0.071 Uiso 1 1 calc R . .
H38C H -0.0889 0.3142 0.3151 0.071 Uiso 1 1 calc R . .
C39 C 0.2689(5) 0.3998(4) 0.3249(3) 0.0330(17) Uani 1 1 d . . .
C40 C 0.2961(6) 0.4162(5) 0.2480(3) 0.054(2) Uani 1 1 d . . .
H40A H 0.2926 0.3718 0.2190 0.081 Uiso 1 1 calc R . .
H40B H 0.3672 0.4360 0.2495 0.081 Uiso 1 1 calc R . .
H40C H 0.2463 0.4514 0.2256 0.081 Uiso 1 1 calc R . .
C41 C 0.1587(5) 0.6020(4) 0.4100(4) 0.0455(19) Uani 1 1 d . . .
C42 C 0.1172(8) 0.6782(5) 0.4110(5) 0.084(3) Uani 1 1 d . . .
H42A H 0.0883 0.6875 0.4580 0.126 Uiso 1 1 calc R . .
H42B H 0.0620 0.6844 0.3712 0.126 Uiso 1 1 calc R . .
H42C H 0.1743 0.7122 0.4044 0.126 Uiso 1 1 calc R . .
C43 C 0.1803(5) 0.1548(4) 0.3755(3) 0.0343(16) Uani 1 1 d . . .
C44 C 0.2072(6) 0.0902(4) 0.3307(3) 0.051(2) Uani 1 1 d . . .
H44A H 0.2830 0.0818 0.3367 0.076 Uiso 1 1 calc R . .
H44B H 0.1857 0.0991 0.2790 0.076 Uiso 1 1 calc R . .
H44C H 0.1705 0.0477 0.3474 0.076 Uiso 1 1 calc R . .
C51 C 0.0559(4) 0.0333(4) 0.0545(3) 0.0261(14) Uani 1 1 d . . .
C52 C 0.1137(4) -0.0287(4) 0.0366(3) 0.0242(14) Uani 1 1 d . . .
C53 C 0.0873(5) -0.0952(4) 0.0695(3) 0.0300(16) Uani 1 1 d . . .
H53A H 0.1247 -0.1377 0.0591 0.036 Uiso 1 1 calc R . .
C54 C 0.0065(5) -0.0990(4) 0.1174(3) 0.0337(16) Uani 1 1 d . . .
H54A H -0.0106 -0.1440 0.1379 0.040 Uiso 1 1 calc R . .
C55 C -0.0485(5) -0.0374(4) 0.1348(3) 0.0395(17) Uani 1 1 d . . .
H55A H -0.1021 -0.0403 0.1676 0.047 Uiso 1 1 calc R . .
C56 C -0.0242(5) 0.0283(4) 0.1038(3) 0.0312(16) Uani 1 1 d . . .
H56A H -0.0616 0.0703 0.1155 0.037 Uiso 1 1 calc R . .
C57 C 0.0686(4) 0.1916(3) 0.0699(3) 0.0260(15) Uani 1 1 d . . .
C58 C 0.0446(5) 0.2613(4) 0.0445(3) 0.0353(17) Uani 1 1 d . . .
H58A H 0.0281 0.2688 -0.0064 0.042 Uiso 1 1 calc R . .
C59 C 0.0445(5) 0.3194(4) 0.0914(4) 0.0445(18) Uani 1 1 d . . .
H59A H 0.0292 0.3662 0.0724 0.053 Uiso 1 1 calc R . .
C60 C 0.0668(5) 0.3100(4) 0.1671(4) 0.0457(18) Uani 1 1 d . . .
H60A H 0.0653 0.3496 0.1997 0.055 Uiso 1 1 calc R . .
C61 C 0.0908(7) 0.2423(5) 0.1924(4) 0.058(2) Uani 1 1 d . . .
H61A H 0.1072 0.2357 0.2434 0.070 Uiso 1 1 calc R . .
C62 C 0.0923(6) 0.1825(4) 0.1463(4) 0.0455(19) Uani 1 1 d . . .
H62A H 0.1090 0.1362 0.1659 0.055 Uiso 1 1 calc R . .
C63 C -0.0287(5) 0.1280(3) -0.0642(3) 0.0286(15) Uani 1 1 d . . .
C64 C -0.1165(5) 0.0840(4) -0.0656(3) 0.0399(18) Uani 1 1 d . . .
H64A H -0.1206 0.0464 -0.0308 0.048 Uiso 1 1 calc R . .
C65 C -0.2001(5) 0.0961(5) -0.1198(4) 0.057(2) Uani 1 1 d . . .
H65A H -0.2610 0.0668 -0.1207 0.068 Uiso 1 1 calc R . .
C66 C -0.1936(6) 0.1504(5) -0.1715(4) 0.054(2) Uani 1 1 d . . .
H66A H -0.2499 0.1578 -0.2078 0.064 Uiso 1 1 calc R . .
C67 C -0.1063(6) 0.1932(4) -0.1705(4) 0.0455(19) Uani 1 1 d . . .
H67A H -0.1022 0.2306 -0.2055 0.055 Uiso 1 1 calc R . .
C68 C -0.0232(5) 0.1813(4) -0.1173(3) 0.0336(16) Uani 1 1 d . . .
H68A H 0.0380 0.2101 -0.1175 0.040 Uiso 1 1 calc R . .
C69 C 0.3544(5) 0.0716(4) 0.0999(3) 0.0285(15) Uani 1 1 d . . .
C70 C 0.3097(4) 0.1281(3) 0.0558(3) 0.0249(15) Uani 1 1 d . . .
C71 C 0.3219(5) 0.1977(3) 0.0853(3) 0.0312(15) Uani 1 1 d . . .
H71A H 0.2932 0.2372 0.0575 0.037 Uiso 1 1 calc R . .
C72 C 0.3744(6) 0.2116(4) 0.1539(4) 0.0455(19) Uani 1 1 d . . .
H72A H 0.3810 0.2597 0.1714 0.055 Uiso 1 1 calc R . .
C73 C 0.4175(5) 0.1543(4) 0.1967(4) 0.0424(18) Uani 1 1 d . . .
H73A H 0.4527 0.1634 0.2434 0.051 Uiso 1 1 calc R . .
C74 C 0.4082(5) 0.0853(4) 0.1704(3) 0.0321(16) Uani 1 1 d . . .
H74A H 0.4373 0.0463 0.1988 0.038 Uiso 1 1 calc R . .
C75 C 0.4809(4) -0.0370(3) 0.0327(3) 0.0279(15) Uani 1 1 d . . .
C76 C 0.5651(5) 0.0098(4) 0.0506(3) 0.0386(17) Uani 1 1 d . . .
H76A H 0.5547 0.0518 0.0787 0.046 Uiso 1 1 calc R . .
C77 C 0.6649(5) -0.0053(5) 0.0273(4) 0.054(2) Uani 1 1 d . . .
H77A H 0.7215 0.0266 0.0398 0.065 Uiso 1 1 calc R . .
C78 C 0.6812(6) -0.0665(5) -0.0140(4) 0.055(2) Uani 1 1 d . . .
H78A H 0.7487 -0.0766 -0.0293 0.066 Uiso 1 1 calc R . .
C79 C 0.5984(6) -0.1124(5) -0.0326(4) 0.053(2) Uani 1 1 d . . .
H79A H 0.6092 -0.1541 -0.0611 0.063 Uiso 1 1 calc R . .
C80 C 0.4982(5) -0.0981(4) -0.0097(3) 0.0399(18) Uani 1 1 d . . .
H80A H 0.4419 -0.1300 -0.0231 0.048 Uiso 1 1 calc R . .
C81 C 0.3344(5) -0.0799(4) 0.1390(3) 0.0334(16) Uani 1 1 d . . .
C82 C 0.2660(5) -0.0606(4) 0.1929(3) 0.0402(18) Uani 1 1 d . . .
H82A H 0.2298 -0.0159 0.1894 0.048 Uiso 1 1 calc R . .
C83 C 0.2519(6) -0.1069(4) 0.2505(3) 0.044(2) Uani 1 1 d . . .
H83A H 0.2060 -0.0935 0.2864 0.053 Uiso 1 1 calc R . .
C84 C 0.3039(6) -0.1725(4) 0.2567(4) 0.052(2) Uani 1 1 d . . .
H84A H 0.2942 -0.2038 0.2965 0.062 Uiso 1 1 calc R . .
C85 C 0.3705(6) -0.1916(4) 0.2034(4) 0.051(2) Uani 1 1 d . . .
H85A H 0.4064 -0.2364 0.2070 0.061 Uiso 1 1 calc R . .
C86 C 0.3848(5) -0.1460(4) 0.1453(4) 0.0369(17) Uani 1 1 d . . .
H86A H 0.4299 -0.1602 0.1092 0.044 Uiso 1 1 calc R . .
C87 C 0.1142(4) 0.0319(4) -0.1711(3) 0.0291(15) Uani 1 1 d . . .
C88 C 0.0451(6) 0.0285(4) -0.2435(3) 0.051(2) Uani 1 1 d . . .
H88A H 0.0498 0.0743 -0.2697 0.077 Uiso 1 1 calc R . .
H88B H -0.0278 0.0198 -0.2334 0.077 Uiso 1 1 calc R . .
H88C H 0.0692 -0.0108 -0.2737 0.077 Uiso 1 1 calc R . .
C89 C 0.3964(5) 0.0309(4) -0.1256(3) 0.0294(15) Uani 1 1 d . . .
C90 C 0.4854(5) 0.0283(4) -0.1752(4) 0.052(2) Uani 1 1 d . . .
H90A H 0.4885 -0.0197 -0.1972 0.078 Uiso 1 1 calc R . .
H90B H 0.5517 0.0384 -0.1466 0.078 Uiso 1 1 calc R . .
H90C H 0.4735 0.0644 -0.2139 0.078 Uiso 1 1 calc R . .
C91 C 0.3141(5) 0.2552(4) -0.1195(3) 0.0318(16) Uani 1 1 d . . .
C92 C 0.3042(6) 0.3299(4) -0.1517(3) 0.0433(18) Uani 1 1 d . . .
H92A H 0.2367 0.3507 -0.1412 0.065 Uiso 1 1 calc R . .
H92B H 0.3083 0.3272 -0.2048 0.065 Uiso 1 1 calc R . .
H92C H 0.3612 0.3602 -0.1300 0.065 Uiso 1 1 calc R . .
C93 C 0.2244(6) -0.1837(4) -0.1038(4) 0.0466(19) Uani 1 1 d . . .
C94 C 0.2478(9) -0.2635(5) -0.1100(6) 0.101(4) Uani 1 1 d . . .
H94A H 0.2766 -0.2818 -0.0624 0.152 Uiso 1 1 calc R . .
H94B H 0.2988 -0.2708 -0.1464 0.152 Uiso 1 1 calc R . .
H94C H 0.1830 -0.2894 -0.1253 0.152 Uiso 1 1 calc R . .

loop_
_atom_site_aniso_label
_atom_site_aniso_U_11
_atom_site_aniso_U_22
_atom_site_aniso_U_33
_atom_site_aniso_U_23
_atom_site_aniso_U_13
_atom_site_aniso_U_12
Rh1 0.0290(3) 0.0298(3) 0.0198(3) 0.0019(2) -0.0001(2) -0.0038(2)
Rh2 0.0228(3) 0.0311(4) 0.0219(3) -0.0030(3) -0.0006(2) -0.0029(2)
Rh3 0.0237(3) 0.0194(3) 0.0202(3) 0.0007(3) 0.0004(2) 0.0003(2)
Rh4 0.0270(3) 0.0197(3) 0.0195(3) -0.0014(2) -0.00028(19) 0.0005(2)
P1 0.0240(8) 0.0292(10) 0.0225(8) -0.0009(8) 0.0005(7) -0.0007(7)
P2 0.0254(8) 0.0433(12) 0.0206(8) -0.0052(8) 0.0015(7) -0.0015(8)
P3 0.0259(8) 0.0219(9) 0.0224(8) 0.0024(8) 0.0006(6) 0.0022(7)
P4 0.0291(8) 0.0194(10) 0.0233(8) 0.0013(8) 0.0019(6) 0.0032(8)
O1 0.037(3) 0.033(3) 0.029(2) 0.004(2) -0.0089(19) -0.003(2)
O2 0.024(2) 0.038(3) 0.035(2) -0.001(2) -0.0058(18) 0.001(2)
O3 0.044(3) 0.042(3) 0.023(2) 0.001(2) 0.0044(19) -0.011(2)
O4 0.039(3) 0.053(4) 0.015(2) -0.004(2) -0.0001(18) -0.003(2)
O5 0.064(3) 0.029(3) 0.041(3) 0.006(2) 0.002(2) 0.008(2)
O6 0.094(5) 0.058(4) 0.043(3) 0.022(3) 0.000(3) -0.002(4)
O7 0.035(3) 0.043(3) 0.043(3) -0.012(3) -0.003(2) -0.003(2)
O8 0.040(3) 0.046(3) 0.049(3) -0.013(3) -0.005(2) 0.002(2)
O9 0.036(2) 0.029(3) 0.023(2) -0.002(2) 0.0010(18) -0.001(2)
O10 0.037(2) 0.026(3) 0.025(2) 0.002(2) -0.0073(17) -0.004(2)
O11 0.029(2) 0.023(3) 0.033(2) 0.002(2) 0.0041(18) -0.0010(19)
O12 0.035(2) 0.029(3) 0.026(2) -0.004(2) 0.0034(18) 0.002(2)
O13 0.036(3) 0.020(3) 0.037(3) 0.006(2) 0.004(2) -0.006(2)
O14 0.047(3) 0.040(3) 0.073(3) 0.013(3) 0.020(3) 0.002(3)
O15 0.057(3) 0.028(3) 0.036(3) -0.008(2) -0.002(2) -0.003(2)
O16 0.087(4) 0.050(4) 0.046(3) -0.011(3) 0.009(3) -0.006(3)
C1 0.019(3) 0.034(4) 0.021(3) -0.002(3) 0.000(2) -0.006(3)
C2 0.026(3) 0.033(4) 0.030(3) 0.006(3) -0.002(3) -0.005(3)
C3 0.032(4) 0.031(4) 0.034(4) 0.001(3) 0.000(3) -0.007(3)
C4 0.050(4) 0.030(4) 0.054(5) 0.002(4) 0.008(4) 0.000(4)
C5 0.046(4) 0.049(5) 0.031(4) 0.012(4) 0.001(3) -0.009(4)
C6 0.034(3) 0.031(4) 0.033(4) 0.000(3) 0.004(3) -0.004(3)
C7 0.033(3) 0.027(4) 0.021(3) 0.000(3) 0.002(3) -0.001(3)
C8 0.033(3) 0.021(4) 0.026(3) 0.004(3) 0.003(3) 0.000(3)
C9 0.038(4) 0.041(5) 0.020(3) 0.000(3) -0.010(3) -0.010(3)
C10 0.059(5) 0.034(5) 0.039(4) -0.013(4) -0.002(4) -0.009(4)
C11 0.065(5) 0.033(5) 0.047(4) -0.012(4) 0.000(4) 0.008(4)
C12 0.044(4) 0.038(4) 0.032(4) -0.005(4) 0.000(3) 0.002(4)
C13 0.023(3) 0.051(5) 0.022(3) -0.006(3) -0.001(3) -0.004(3)
C14 0.036(4) 0.055(5) 0.033(4) -0.004(4) -0.001(3) -0.003(4)
C15 0.032(5) 0.090(7) 0.049(5) -0.013(5) 0.006(4) -0.024(4)
C16 0.031(4) 0.123(9) 0.033(4) -0.014(5) -0.009(3) 0.010(5)
C17 0.041(5) 0.096(7) 0.044(4) -0.005(5) -0.004(4) 0.034(5)
C18 0.037(4) 0.054(5) 0.036(4) 0.007(4) -0.007(3) 0.009(4)
C19 0.029(4) 0.041(5) 0.025(3) -0.007(3) 0.006(3) -0.008(3)
C20 0.031(3) 0.034(5) 0.021(3) 0.003(3) 0.008(3) -0.015(3)
C21 0.051(4) 0.034(5) 0.030(4) 0.010(4) 0.006(3) -0.008(4)
C22 0.052(4) 0.048(5) 0.029(4) -0.008(4) 0.005(3) -0.032(4)
C23 0.033(4) 0.055(5) 0.031(4) -0.006(4) -0.006(3) -0.016(4)
C24 0.023(3) 0.058(5) 0.028(4) -0.003(4) -0.001(3) -0.010(3)
C25 0.024(3) 0.051(5) 0.026(4) -0.006(3) -0.003(3) 0.002(3)
C26 0.033(4) 0.047(5) 0.034(4) -0.003(4) -0.002(3) 0.009(3)
C27 0.063(5) 0.054(5) 0.024(4) 0.000(4) -0.005(3) 0.001(4)
C28 0.087(6) 0.075(7) 0.035(5) 0.006(4) 0.000(4) 0.036(5)
C29 0.110(8) 0.091(8) 0.061(6) 0.000(6) 0.006(5) 0.066(7)
C30 0.079(6) 0.097(8) 0.028(4) 0.002(5) 0.004(4) 0.048(6)
C31 0.019(3) 0.060(5) 0.023(4) -0.002(4) -0.006(3) -0.004(3)
C32 0.039(4) 0.067(6) 0.029(4) -0.009(4) 0.004(3) -0.006(4)
C33 0.058(5) 0.075(6) 0.033(4) -0.022(4) 0.012(3) -0.011(5)
C34 0.046(5) 0.112(8) 0.028(4) -0.016(5) 0.011(3) -0.027(5)
C35 0.050(5) 0.092(7) 0.039(4) -0.006(5) 0.006(4) -0.036(5)
C36 0.035(4) 0.071(6) 0.026(4) -0.007(4) 0.002(3) -0.019(4)
C37 0.028(4) 0.056(6) 0.014(3) 0.000(3) -0.001(3) 0.002(4)
C38 0.033(4) 0.057(5) 0.049(4) -0.004(4) -0.013(3) -0.006(4)
C39 0.028(4) 0.049(5) 0.022(4) 0.014(4) 0.004(3) -0.007(3)
C40 0.066(5) 0.074(6) 0.023(4) -0.007(4) 0.006(3) -0.012(4)
C41 0.043(4) 0.046(5) 0.044(5) 0.004(5) -0.018(4) -0.003(4)
C42 0.097(7) 0.058(7) 0.093(7) 0.020(6) -0.010(6) 0.017(6)
C43 0.045(4) 0.032(4) 0.027(4) 0.005(3) 0.009(3) 0.004(4)
C44 0.066(5) 0.050(5) 0.035(4) -0.008(4) 0.004(3) 0.012(4)
C51 0.027(3) 0.027(4) 0.024(3) 0.007(3) -0.003(3) -0.006(3)
C52 0.030(3) 0.022(4) 0.019(3) 0.002(3) -0.008(2) -0.009(3)
C53 0.035(4) 0.032(4) 0.022(3) -0.002(3) -0.002(3) -0.005(3)
C54 0.043(4) 0.027(4) 0.030(4) 0.004(3) 0.001(3) -0.008(3)
C55 0.040(4) 0.042(5) 0.037(4) 0.007(4) 0.013(3) -0.003(3)
C56 0.033(3) 0.028(4) 0.034(4) 0.003(3) 0.013(3) 0.005(3)
C57 0.027(3) 0.027(4) 0.024(3) 0.001(3) 0.000(3) 0.003(3)
C58 0.049(4) 0.027(4) 0.028(3) 0.000(3) -0.002(3) 0.016(3)
C59 0.057(5) 0.028(4) 0.048(5) 0.004(4) 0.001(3) 0.013(4)
C60 0.053(4) 0.040(5) 0.044(4) -0.018(4) 0.002(3) 0.007(4)
C61 0.090(6) 0.053(6) 0.030(4) -0.004(4) -0.001(4) 0.011(5)
C62 0.071(5) 0.033(5) 0.032(4) 0.005(4) 0.001(3) 0.014(4)
C63 0.034(4) 0.030(4) 0.021(3) -0.002(3) -0.003(3) 0.000(3)
C64 0.037(4) 0.048(5) 0.034(4) 0.006(3) -0.003(3) -0.011(3)
C65 0.034(4) 0.075(7) 0.060(5) -0.006(5) -0.011(4) -0.021(4)
C66 0.044(5) 0.071(6) 0.042(4) 0.004(4) -0.019(3) 0.007(4)
C67 0.049(5) 0.046(5) 0.039(4) 0.005(4) -0.010(3) 0.003(4)
C68 0.035(4) 0.036(4) 0.028(3) 0.007(3) -0.004(3) 0.001(3)
C69 0.028(3) 0.036(4) 0.022(3) -0.002(3) 0.004(3) 0.000(3)
C70 0.024(3) 0.024(4) 0.026(3) -0.004(3) 0.004(3) -0.001(3)
C71 0.039(4) 0.016(4) 0.037(4) 0.003(3) -0.010(3) 0.001(3)
C72 0.065(5) 0.028(4) 0.041(4) -0.015(4) -0.011(4) -0.014(4)
C73 0.061(5) 0.033(5) 0.030(4) -0.007(4) -0.019(3) -0.009(4)
C74 0.043(4) 0.028(4) 0.022(3) 0.002(3) -0.011(3) 0.003(3)
C75 0.035(3) 0.028(4) 0.019(3) 0.008(3) -0.004(3) 0.007(3)
C76 0.040(4) 0.041(4) 0.035(4) 0.000(3) 0.003(3) 0.000(3)
C77 0.033(4) 0.082(7) 0.047(4) 0.011(5) 0.003(3) -0.006(4)
C78 0.041(4) 0.073(6) 0.054(5) 0.011(5) 0.016(4) 0.015(5)
C79 0.059(5) 0.062(6) 0.039(4) 0.005(4) 0.014(4) 0.032(5)
C80 0.043(4) 0.042(5) 0.034(4) -0.001(4) 0.000(3) 0.015(4)
C81 0.027(3) 0.045(5) 0.028(3) 0.001(3) -0.003(3) -0.005(3)
C82 0.049(4) 0.041(5) 0.031(4) -0.005(4) 0.003(3) 0.000(4)
C83 0.057(5) 0.058(6) 0.016(4) 0.004(4) 0.000(3) -0.015(4)
C84 0.067(5) 0.042(5) 0.043(4) 0.022(4) -0.020(4) -0.014(4)
C85 0.055(5) 0.037(5) 0.060(5) 0.014(4) 0.002(4) 0.008(4)
C86 0.043(4) 0.027(4) 0.040(4) 0.006(4) 0.001(3) 0.004(3)
C87 0.029(3) 0.038(5) 0.019(3) -0.009(3) -0.004(3) 0.006(3)
C88 0.069(5) 0.052(5) 0.030(4) 0.005(4) -0.019(3) 0.000(4)
C89 0.035(4) 0.029(4) 0.024(3) 0.004(3) 0.004(3) 0.006(3)
C90 0.057(5) 0.050(5) 0.051(4) -0.004(4) 0.028(4) 0.005(4)
C91 0.040(4) 0.027(4) 0.027(3) 0.004(3) -0.009(3) -0.005(3)
C92 0.061(5) 0.030(4) 0.038(4) 0.003(3) -0.005(3) -0.006(4)
C93 0.056(5) 0.033(5) 0.051(5) -0.006(5) 0.007(4) -0.007(4)
C94 0.154(11) 0.048(7) 0.098(8) -0.036(6) -0.013(7) 0.030(6)

loop_
_atom_type_symbol
_atom_type_description
_atom_type_scat_dispersion_real
_atom_type_scat_dispersion_imag
_atom_type_scat_source
C C 0.0033 0.0016 'International Tables Vol C Tables 4.2.6.8 and 6.1.1.4'
H H 0.0000 0.0000 'International Tables Vol C Tables 4.2.6.8 and 6.1.1.4'
O O 0.0106 0.0060 'International Tables Vol C Tables 4.2.6.8 and 6.1.1.4'
P P 0.1023 0.0942 'International Tables Vol C Tables 4.2.6.8 and 6.1.1.4'
Rh Rh -1.1178 0.9187 'International Tables Vol C Tables 4.2.6.8 and 6.1.1.4'

loop_
_geom_angle_atom_site_label_1
_geom_angle_atom_site_label_2
_geom_angle_atom_site_label_3
_geom_angle
_geom_angle_site_symmetry_1
_geom_angle_site_symmetry_3
_geom_angle_publ_flag
C20 Rh1 O3 94.72(19) . . ?
C20 Rh1 O1 177.89(19) . . ?
O3 Rh1 O1 83.22(16) . . ?
C20 Rh1 P1 87.83(15) . . ?
O3 Rh1 P1 174.91(14) . . ?
O1 Rh1 P1 94.26(12) . . ?
C20 Rh1 O5 92.8(2) . . ?
O3 Rh1 O5 86.40(17) . . ?
O1 Rh1 O5 86.68(17) . . ?
P1 Rh1 O5 97.89(13) . . ?
C20 Rh1 Rh2 97.14(19) . . ?
O3 Rh1 Rh2 86.53(13) . . ?
O1 Rh1 Rh2 83.19(12) . . ?
P1 Rh1 Rh2 88.79(5) . . ?
O5 Rh1 Rh2 168.27(12) . . ?
C2 Rh2 O2 89.0(2) . . ?
C2 Rh2 O4 174.4(2) . . ?
O2 Rh2 O4 85.49(15) . . ?
C2 Rh2 P2 90.57(17) . . ?
O2 Rh2 P2 174.39(13) . . ?
O4 Rh2 P2 95.00(12) . . ?
C2 Rh2 O7 96.4(2) . . ?
O2 Rh2 O7 87.76(16) . . ?
O4 Rh2 O7 82.44(17) . . ?
P2 Rh2 O7 97.84(12) . . ?
C2 Rh2 Rh1 96.62(19) . . ?
O2 Rh2 Rh1 87.00(12) . . ?
O4 Rh2 Rh1 84.04(13) . . ?
P2 Rh2 Rh1 87.50(5) . . ?
O7 Rh2 Rh1 165.84(12) . . ?
C70 Rh3 O11 91.95(18) . . ?
C70 Rh3 O9 177.21(19) . . ?
O11 Rh3 O9 85.54(15) . . ?
C70 Rh3 P3 88.58(16) . . ?
O11 Rh3 P3 174.20(12) . . ?
O9 Rh3 P3 94.05(11) . . ?
C70 Rh3 O13 94.6(2) . . ?
O11 Rh3 O13 86.73(15) . . ?
O9 Rh3 O13 84.08(15) . . ?
P3 Rh3 O13 98.99(12) . . ?
C70 Rh3 Rh4 97.28(18) . . ?
O11 Rh3 Rh4 85.61(11) . . ?
O9 Rh3 Rh4 83.74(11) . . ?
P3 Rh3 Rh4 88.59(5) . . ?
O13 Rh3 Rh4 166.07(11) . . ?
C52 Rh4 O10 93.26(18) . . ?
C52 Rh4 O12 175.66(18) . . ?
O10 Rh4 O12 82.47(14) . . ?
C52 Rh4 P4 89.39(15) . . ?
O10 Rh4 P4 174.82(13) . . ?
O12 Rh4 P4 94.93(11) . . ?
C52 Rh4 O15 94.5(2) . . ?
O10 Rh4 O15 88.00(17) . . ?
O12 Rh4 O15 84.62(17) . . ?
P4 Rh4 O15 96.24(12) . . ?
C52 Rh4 Rh3 96.37(19) . . ?
O10 Rh4 Rh3 87.48(12) . . ?
O12 Rh4 Rh3 84.27(12) . . ?
P4 Rh4 Rh3 87.80(5) . . ?
O15 Rh4 Rh3 168.46(12) . . ?
C1 P1 C7 105.3(3) . . ?
C1 P1 C13 106.7(3) . . ?
C7 P1 C13 105.2(3) . . ?
C1 P1 Rh1 112.44(19) . . ?
C7 P1 Rh1 116.85(19) . . ?
C13 P1 Rh1 109.7(2) . . ?
C19 P2 C25 106.1(3) . . ?
C19 P2 C31 102.6(3) . . ?
C25 P2 C31 105.4(3) . . ?
C19 P2 Rh2 112.1(2) . . ?
C25 P2 Rh2 117.1(2) . . ?
C31 P2 Rh2 112.31(19) . . ?
C51 P3 C57 107.3(3) . . ?
C51 P3 C63 105.5(3) . . ?
C57 P3 C63 103.0(3) . . ?
C51 P3 Rh3 111.8(2) . . ?
C57 P3 Rh3 116.35(19) . . ?
C63 P3 Rh3 111.87(19) . . ?
C69 P4 C81 105.2(3) . . ?
C69 P4 C75 104.9(3) . . ?
C81 P4 C75 103.8(3) . . ?
C69 P4 Rh4 112.2(2) . . ?
C81 P4 Rh4 117.9(2) . . ?
C75 P4 Rh4 111.65(18) . . ?
C37 O1 Rh1 120.2(4) . . ?
C37 O2 Rh2 117.5(4) . . ?
C39 O3 Rh1 118.5(4) . . ?
C39 O4 Rh2 121.5(4) . . ?
C41 O5 Rh1 129.0(5) . . ?
C43 O7 Rh2 127.8(4) . . ?
C87 O9 Rh3 120.4(4) . . ?
C87 O10 Rh4 117.6(4) . . ?
C89 O11 Rh3 118.2(4) . . ?
C89 O12 Rh4 119.3(4) . . ?
C91 O13 Rh3 128.2(4) . . ?
C93 O15 Rh4 126.0(5) . . ?
C2 C1 C6 120.9(6) . . ?
C2 C1 P1 116.9(4) . . ?
C6 C1 P1 122.2(5) . . ?
C1 C2 C3 117.7(5) . . ?
C1 C2 Rh2 122.9(5) . . ?
C3 C2 Rh2 119.3(5) . . ?
C4 C3 C2 120.0(6) . . ?
C5 C4 C3 122.0(7) . . ?
C4 C5 C6 119.2(6) . . ?
C5 C6 C1 120.2(6) . . ?
C12 C7 C8 118.6(6) . . ?
C12 C7 P1 122.6(4) . . ?
C8 C7 P1 118.3(5) . . ?
C7 C8 C9 120.8(6) . . ?
C10 C9 C8 119.5(6) . . ?
C9 C10 C11 120.8(7) . . ?
C10 C11 C12 119.5(7) . . ?
C7 C12 C11 120.8(6) . . ?
C14 C13 C18 119.3(6) . . ?
C14 C13 P1 122.9(6) . . ?
C18 C13 P1 117.6(5) . . ?
C13 C14 C15 120.2(7) . . ?
C16 C15 C14 119.5(7) . . ?
C17 C16 C15 120.7(7) . . ?
C16 C17 C18 120.5(8) . . ?
C17 C18 C13 119.8(7) . . ?
C20 C19 C24 121.8(6) . . ?
C20 C19 P2 115.6(4) . . ?
C24 C19 P2 122.4(5) . . ?
C19 C20 C21 115.9(5) . . ?
C19 C20 Rh1 122.3(5) . . ?
C21 C20 Rh1 121.8(5) . . ?
C22 C21 C20 121.2(7) . . ?
C23 C22 C21 121.3(7) . . ?
C24 C23 C22 119.3(6) . . ?
C23 C24 C19 120.3(7) . . ?
C30 C25 C26 116.5(6) . . ?
C30 C25 P2 125.2(5) . . ?
C26 C25 P2 118.0(5) . . ?
C27 C26 C25 120.8(6) . . ?
C28 C27 C26 120.7(6) . . ?
C27 C28 C29 119.0(8) . . ?
C28 C29 C30 120.3(8) . . ?
C25 C30 C29 122.6(7) . . ?
C36 C31 C32 118.3(6) . . ?
C36 C31 P2 121.6(5) . . ?
C32 C31 P2 120.0(5) . . ?
C33 C32 C31 120.0(7) . . ?
C34 C33 C32 120.9(7) . . ?
C35 C34 C33 119.0(7) . . ?
C34 C35 C36 120.6(8) . . ?
C31 C36 C35 121.1(7) . . ?
O1 C37 O2 125.0(6) . . ?
O1 C37 C38 119.4(6) . . ?
O2 C37 C38 115.6(7) . . ?
O4 C39 O3 123.8(5) . . ?
O4 C39 C40 119.9(7) . . ?
O3 C39 C40 116.3(6) . . ?
O5 C41 O6 123.6(7) . . ?
O5 C41 C42 121.9(8) . . ?
O6 C41 C42 114.5(8) . . ?
O7 C43 O8 123.0(6) . . ?
O7 C43 C44 123.5(6) . . ?
O8 C43 C44 113.5(6) . . ?
C52 C51 C56 120.7(6) . . ?
C52 C51 P3 116.1(4) . . ?
C56 C51 P3 123.0(5) . . ?
C51 C52 C53 117.1(5) . . ?
C51 C52 Rh4 122.9(4) . . ?
C53 C52 Rh4 120.0(5) . . ?
C54 C53 C52 121.2(6) . . ?
C55 C54 C53 120.8(6) . . ?
C56 C55 C54 119.4(5) . . ?
C55 C56 C51 120.9(6) . . ?
C58 C57 C62 117.5(6) . . ?
C58 C57 P3 121.7(4) . . ?
C62 C57 P3 120.4(5) . . ?
C59 C58 C57 121.7(6) . . ?
C58 C59 C60 120.5(7) . . ?
C61 C60 C59 118.2(7) . . ?
C60 C61 C62 122.6(7) . . ?
C61 C62 C57 119.4(7) . . ?
C64 C63 C68 119.4(6) . . ?
C64 C63 P3 121.3(5) . . ?
C68 C63 P3 119.3(5) . . ?
C63 C64 C65 119.0(7) . . ?
C66 C65 C64 120.6(7) . . ?
C67 C66 C65 120.2(6) . . ?
C66 C67 C68 119.5(7) . . ?
C63 C68 C67 121.3(6) . . ?
C70 C69 C74 121.6(6) . . ?
C70 C69 P4 116.6(4) . . ?
C74 C69 P4 121.6(5) . . ?
C71 C70 C69 115.7(5) . . ?
C71 C70 Rh3 122.5(5) . . ?
C69 C70 Rh3 121.7(4) . . ?
C72 C71 C70 123.0(6) . . ?
C71 C72 C73 120.0(6) . . ?
C74 C73 C72 119.4(6) . . ?
C73 C74 C69 120.3(6) . . ?
C80 C75 C76 118.5(6) . . ?
C80 C75 P4 119.4(5) . . ?
C76 C75 P4 122.0(5) . . ?
C75 C76 C77 120.3(7) . . ?
C78 C77 C76 120.5(7) . . ?
C79 C78 C77 119.5(7) . . ?
C78 C79 C80 120.7(7) . . ?
C75 C80 C79 120.4(7) . . ?
C86 C81 C82 118.4(6) . . ?
C86 C81 P4 122.7(5) . . ?
C82 C81 P4 118.9(5) . . ?
C83 C82 C81 120.1(7) . . ?
C82 C83 C84 121.0(7) . . ?
C83 C84 C85 118.9(7) . . ?
C86 C85 C84 120.7(7) . . ?
C85 C86 C81 121.0(7) . . ?
O9 C87 O10 125.3(5) . . ?
O9 C87 C88 117.7(6) . . ?
O10 C87 C88 117.0(6) . . ?
O12 C89 O11 124.4(5) . . ?
O12 C89 C90 119.3(6) . . ?
O11 C89 C90 116.3(6) . . ?
O13 C91 O14 123.7(6) . . ?
O13 C91 C92 123.2(6) . . ?
O14 C91 C92 113.1(6) . . ?
O15 C93 O16 123.1(7) . . ?
O15 C93 C94 123.5(8) . . ?
O16 C93 C94 113.3(7) . . ?

loop_
_geom_bond_atom_site_label_1
_geom_bond_atom_site_label_2
_geom_bond_distance
_geom_bond_site_symmetry_2
_geom_bond_publ_flag
Rh1 C20 2.002(6) . ?
Rh1 O3 2.150(4) . ?
Rh1 O1 2.197(4) . ?
Rh1 P1 2.2041(16) . ?
Rh1 O5 2.288(5) . ?
Rh1 Rh2 2.5019(8) . ?
Rh2 C2 2.001(6) . ?
Rh2 O2 2.141(4) . ?
Rh2 O4 2.185(4) . ?
Rh2 P2 2.1993(16) . ?
Rh2 O7 2.309(5) . ?
Rh3 C70 2.001(6) . ?
Rh3 O11 2.152(4) . ?
Rh3 O9 2.187(4) . ?
Rh3 P3 2.2018(15) . ?
Rh3 O13 2.303(4) . ?
Rh3 Rh4 2.4955(7) . ?
Rh4 C52 2.000(5) . ?
Rh4 O10 2.148(4) . ?
Rh4 O12 2.196(4) . ?
Rh4 P4 2.2021(16) . ?
Rh4 O15 2.299(5) . ?
P1 C1 1.802(6) . ?
P1 C7 1.832(6) . ?
P1 C13 1.834(6) . ?
P2 C19 1.807(7) . ?
P2 C25 1.835(7) . ?
P2 C31 1.850(6) . ?
P3 C51 1.798(6) . ?
P3 C57 1.832(6) . ?
P3 C63 1.852(6) . ?
P4 C69 1.802(7) . ?
P4 C81 1.833(6) . ?
P4 C75 1.843(6) . ?
O1 C37 1.237(8) . ?
O2 C37 1.286(8) . ?
O3 C39 1.289(8) . ?
O4 C39 1.238(8) . ?
O5 C41 1.221(8) . ?
O6 C41 1.303(9) . ?
O7 C43 1.213(8) . ?
O8 C43 1.328(7) . ?
O9 C87 1.252(8) . ?
O10 C87 1.278(8) . ?
O11 C89 1.281(7) . ?
O12 C89 1.247(7) . ?
O13 C91 1.219(7) . ?
O14 C91 1.313(8) . ?
O15 C93 1.202(8) . ?
O16 C93 1.343(8) . ?
C1 C2 1.397(8) . ?
C1 C6 1.410(8) . ?
C2 C3 1.418(9) . ?
C3 C4 1.386(9) . ?
C4 C5 1.369(9) . ?
C5 C6 1.385(9) . ?
C7 C12 1.378(9) . ?
C7 C8 1.386(8) . ?
C8 C9 1.394(8) . ?
C9 C10 1.363(9) . ?
C10 C11 1.378(10) . ?
C11 C12 1.390(9) . ?
C13 C14 1.369(9) . ?
C13 C18 1.400(9) . ?
C14 C15 1.398(10) . ?
C15 C16 1.377(12) . ?
C16 C17 1.355(11) . ?
C17 C18 1.380(9) . ?
C19 C20 1.397(9) . ?
C19 C24 1.402(8) . ?
C20 C21 1.415(9) . ?
C21 C22 1.384(9) . ?
C22 C23 1.367(10) . ?
C23 C24 1.365(10) . ?
C25 C30 1.355(10) . ?
C25 C26 1.412(8) . ?
C26 C27 1.381(9) . ?
C27 C28 1.362(10) . ?
C28 C29 1.367(10) . ?
C29 C30 1.379(11) . ?
C31 C36 1.374(9) . ?
C31 C32 1.393(9) . ?
C32 C33 1.390(9) . ?
C33 C34 1.376(11) . ?
C34 C35 1.367(11) . ?
C35 C36 1.387(9) . ?
C37 C38 1.525(8) . ?
C39 C40 1.495(8) . ?
C41 C42 1.496(11) . ?
C43 C44 1.493(9) . ?
C51 C52 1.406(8) . ?
C51 C56 1.409(8) . ?
C52 C53 1.412(8) . ?
C53 C54 1.397(8) . ?
C54 C55 1.379(9) . ?
C55 C56 1.377(9) . ?
C57 C58 1.386(9) . ?
C57 C62 1.406(8) . ?
C58 C59 1.366(9) . ?
C59 C60 1.390(9) . ?
C60 C61 1.352(10) . ?
C61 C62 1.381(10) . ?
C63 C64 1.374(8) . ?
C63 C68 1.379(8) . ?
C64 C65 1.403(9) . ?
C65 C66 1.378(10) . ?
C66 C67 1.356(10) . ?
C67 C68 1.387(9) . ?
C69 C70 1.402(8) . ?
C69 C74 1.422(8) . ?
C70 C71 1.390(8) . ?
C71 C72 1.386(8) . ?
C72 C73 1.393(9) . ?
C73 C74 1.357(9) . ?
C75 C80 1.389(9) . ?
C75 C76 1.387(9) . ?
C76 C77 1.395(9) . ?
C77 C78 1.375(11) . ?
C78 C79 1.368(11) . ?
C79 C80 1.393(9) . ?
C81 C86 1.373(9) . ?
C81 C82 1.404(8) . ?
C82 C83 1.371(9) . ?
C83 C84 1.374(10) . ?
C84 C85 1.379(10) . ?
C85 C86 1.370(9) . ?
C87 C88 1.521(8) . ?
C89 C90 1.500(8) . ?
C91 C92 1.492(9) . ?
C93 C94 1.501(11) . ?

loop_
_geom_torsion_atom_site_label_1
_geom_torsion_atom_site_label_2
_geom_torsion_atom_site_label_3
_geom_torsion_atom_site_label_4
_geom_torsion
_geom_torsion_site_symmetry_1
_geom_torsion_site_symmetry_2
_geom_torsion_site_symmetry_3
_geom_torsion_site_symmetry_4
_geom_torsion_publ_flag
P1 Rh1 Rh2 P2 -102.88(6) . . . . ?
C20 Rh1 Rh2 C2 75.1(2) . . . . ?
P1 Rh1 Rh2 C2 -12.60(17) . . . . ?
C20 Rh1 Rh2 P2 -15.22(16) . . . . ?
O1 Rh1 Rh2 O2 -18.39(15) . . . . ?
O3 Rh1 Rh2 O4 -16.19(15) . . . . ?
P3 Rh3 Rh4 P4 -104.20(6) . . . . ?
C70 Rh3 Rh4 C52 73.3(2) . . . . ?
C70 Rh3 Rh4 P4 -15.81(16) . . . . ?
P3 Rh3 Rh4 C52 -15.06(15) . . . . ?
O9 Rh3 Rh4 O10 -16.28(14) . . . . ?
O11 Rh3 Rh4 O12 -19.58(14) . . . . ?
